data_7237787
loop_
_publ_author_name
'Chen, Qiaonan'
'Liang, Xiao'
'Du, Jiahui'
'Wei, Zhonglin'
'Zhang, Yu-Mo'
'Zhang, Ting'
'Qin, Tianyou'
'Gao, Wenbin'
'Sheng, Lan'
'Zhang, Sean Xiao-An'

_publ_section_title
;
 Construction of highly fluorescent N--O seven-membered heterocycles via
 thermo-oxidation of oxazolidines
;
_journal_issue 26
_journal_name_full 'Journal of Materials Chemistry C'
_journal_page_first 8045
_journal_paper_doi 10.1039/C9TC01199D
_journal_volume 7
_journal_year 2019
_chemical_formula_sum 'C21 H22 I N O2'
_chemical_formula_weight 447.29
_space_group_crystal_system triclinic
_space_group_IT_number 2
_space_group_name_Hall '-P 1'
_space_group_name_H-M_alt 'P -1'
_atom_sites_solution_hydrogens geom
_audit_block_doi 10.5517/ccdc.csd.cc1pfph9
_audit_creation_method SHELXL-2014/7
_audit_update_record
;
2017-07-14 deposited with the CCDC.	2019-07-10 downloaded from the CCDC.
;
_cell_angle_alpha 111.6410(10)
_cell_angle_beta 97.790(2)
_cell_angle_gamma 99.874(2)
_cell_formula_units_Z 2
_cell_length_a 9.4276(5)
_cell_length_b 10.1879(5)
_cell_length_c 11.1539(6)
_cell_measurement_reflns_used 2434
_cell_measurement_temperature 273(2)
_cell_measurement_theta_max 24.55
_cell_measurement_theta_min 2.22
_cell_volume 957.65(9)
_computing_structure_refinement 'SHELXL-2014/7 (Sheldrick, 2014)'
_diffrn_ambient_temperature 273(2)
_diffrn_measured_fraction_theta_full 0.997
_diffrn_measured_fraction_theta_max 0.991
_diffrn_measurement_device_type CCD
_diffrn_radiation_type MoK\a
_diffrn_radiation_wavelength 0.71073
_diffrn_reflns_av_R_equivalents 0.0215
_diffrn_reflns_av_unetI/netI 0.0369
_diffrn_reflns_Laue_measured_fraction_full 0.997
_diffrn_reflns_Laue_measured_fraction_max 0.991
_diffrn_reflns_limit_h_max 11
_diffrn_reflns_limit_h_min -11
_diffrn_reflns_limit_k_max 12
_diffrn_reflns_limit_k_min -9
_diffrn_reflns_limit_l_max 13
_diffrn_reflns_limit_l_min -13
_diffrn_reflns_number 6501
_diffrn_reflns_point_group_measured_fraction_full 0.997
_diffrn_reflns_point_group_measured_fraction_max 0.991
_diffrn_reflns_theta_full 25.242
_diffrn_reflns_theta_max 25.541
_diffrn_reflns_theta_min 2.012
_exptl_absorpt_coefficient_mu 1.685
_exptl_absorpt_correction_type multi-scan
_exptl_absorpt_process_details sadabs
_exptl_crystal_colour red
_exptl_crystal_density_diffrn 1.551
_exptl_crystal_description block
_exptl_crystal_F_000 448
_exptl_crystal_size_max 0.220
_exptl_crystal_size_mid 0.200
_exptl_crystal_size_min 0.180
_exptl_transmission_factor_max 0.864
_exptl_transmission_factor_min 0.864
_refine_diff_density_max 0.331
_refine_diff_density_min -0.702
_refine_diff_density_rms 0.077
_refine_ls_extinction_method none
_refine_ls_goodness_of_fit_ref 1.015
_refine_ls_hydrogen_treatment constr
_refine_ls_matrix_type full
_refine_ls_number_parameters 229
_refine_ls_number_reflns 3553
_refine_ls_number_restraints 0
_refine_ls_restrained_S_all 1.015
_refine_ls_R_factor_all 0.0398
_refine_ls_R_factor_gt 0.0318
_refine_ls_shift/su_max 0.001
_refine_ls_shift/su_mean 0.000
_refine_ls_structure_factor_coef Fsqd
_refine_ls_weighting_details 'w=1/[\s^2^(Fo^2^)+(0.0386P)^2^+0.2341P] where P=(Fo^2^+2Fc^2^)/3'
_refine_ls_weighting_scheme calc
_refine_ls_wR_factor_gt 0.0732
_refine_ls_wR_factor_ref 0.0789
_reflns_Friedel_coverage 0.000
_reflns_number_gt 3000
_reflns_number_total 3553
_reflns_threshold_expression 'I > 2\s(I)'
_cod_data_source_file c9tc01199d2.cif
_cod_data_source_block 1_CCDC1
_cod_database_code 7237787
_shelx_shelxl_version_number 2014/7
_shelx_space_group_comment
;
The symmetry employed for this shelxl refinement is uniquely defined
by the following loop, which should always be used as a source of
symmetry information in preference to the above space-group names.
They are only intended as comments.
;
_shelx_estimated_absorpt_t_min 0.708
_shelx_estimated_absorpt_t_max 0.751

loop_
_space_group_symop_operation_xyz
'x, y, z'
'-x, -y, -z'

loop_
_atom_site_label
_atom_site_type_symbol
_atom_site_fract_x
_atom_site_fract_y
_atom_site_fract_z
_atom_site_U_iso_or_equiv
_atom_site_adp_type
_atom_site_occupancy
_atom_site_site_symmetry_order
_atom_site_calc_flag
_atom_site_refinement_flags_posn
_atom_site_refinement_flags_adp
C1 C 0.1296(3) 0.5447(3) 0.2271(3) 0.0333(7) Uani 1 1 d . .
C2 C 0.0860(4) 0.3959(4) 0.1901(3) 0.0423(8) Uani 1 1 d . .
H2 H 0.0491 0.3579 0.2468 0.051 Uiso 1 1 calc R U
C3 C 0.0988(4) 0.3051(4) 0.0662(4) 0.0478(8) Uani 1 1 d . .
H3 H 0.0695 0.2048 0.0395 0.057 Uiso 1 1 calc R U
C4 C 0.1539(4) 0.3600(4) -0.0179(3) 0.0447(8) Uani 1 1 d . .
H4 H 0.1624 0.2961 -0.0998 0.054 Uiso 1 1 calc R U
C5 C 0.1972(4) 0.5089(4) 0.0163(3) 0.0390(7) Uani 1 1 d . .
H5 H 0.2336 0.5466 -0.0408 0.047 Uiso 1 1 calc R U
C6 C 0.1831(3) 0.5977(3) 0.1397(3) 0.0324(7) Uani 1 1 d . .
C7 C 0.1998(3) 0.7999(3) 0.3252(3) 0.0304(6) Uani 1 1 d . .
C8 C 0.1371(3) 0.6695(3) 0.3550(3) 0.0315(6) Uani 1 1 d . .
C9 C 0.2457(4) 0.6626(4) 0.4676(3) 0.0434(8) Uani 1 1 d . .
H9A H 0.2080 0.5772 0.4820 0.065 Uiso 1 1 calc R U
H9B H 0.2572 0.7476 0.5470 0.065 Uiso 1 1 calc R U
H9C H 0.3396 0.6587 0.4440 0.065 Uiso 1 1 calc R U
C10 C -0.0136(4) 0.6780(4) 0.3906(4) 0.0457(8) Uani 1 1 d . .
H10A H -0.0762 0.6930 0.3239 0.069 Uiso 1 1 calc R U
H10B H -0.0008 0.7575 0.4744 0.069 Uiso 1 1 calc R U
H10C H -0.0581 0.5887 0.3960 0.069 Uiso 1 1 calc R U
C11 C 0.2760(4) 0.8457(3) 0.1375(3) 0.0405(8) Uani 1 1 d . .
H11A H 0.2431 0.7929 0.0425 0.049 Uiso 1 1 calc R U
H11B H 0.3830 0.8711 0.1585 0.049 Uiso 1 1 calc R U
C12 C 0.2204(4) 0.9834(3) 0.1808(3) 0.0435(8) Uani 1 1 d . .
H12A H 0.2237 1.0230 0.1141 0.052 Uiso 1 1 calc R U
H12B H 0.1182 0.9591 0.1867 0.052 Uiso 1 1 calc R U
C13 C 0.2894(3) 1.0727(3) 0.4162(3) 0.0334(7) Uani 1 1 d . .
C14 C 0.2318(3) 0.9430(3) 0.4214(3) 0.0348(7) Uani 1 1 d . .
H14 H 0.2100 0.9505 0.5022 0.042 Uiso 1 1 calc R U
C15 C 0.3423(3) 1.2088(3) 0.5343(3) 0.0317(7) Uani 1 1 d . .
C16 C 0.3780(3) 1.2096(3) 0.6608(3) 0.0365(7) Uani 1 1 d . .
H16 H 0.3689 1.1216 0.6698 0.044 Uiso 1 1 calc R U
C17 C 0.4261(4) 1.3370(3) 0.7712(3) 0.0386(7) Uani 1 1 d . .
H17 H 0.4491 1.3348 0.8541 0.046 Uiso 1 1 calc R U
C18 C 0.4404(3) 1.4703(3) 0.7595(3) 0.0336(7) Uani 1 1 d . .
C19 C 0.4053(3) 1.4718(3) 0.6355(3) 0.0351(7) Uani 1 1 d . .
H19 H 0.4149 1.5600 0.6268 0.042 Uiso 1 1 calc R U
C20 C 0.3563(3) 1.3430(3) 0.5249(3) 0.0341(7) Uani 1 1 d . .
H20 H 0.3321 1.3457 0.4424 0.041 Uiso 1 1 calc R U
C21 C 0.5149(5) 1.7290(4) 0.8660(4) 0.0604(10) Uani 1 1 d . .
H21A H 0.5789 1.7294 0.8061 0.091 Uiso 1 1 calc R U
H21B H 0.5612 1.8033 0.9520 0.091 Uiso 1 1 calc R U
H21C H 0.4236 1.7476 0.8347 0.091 Uiso 1 1 calc R U
I1 I 0.19048(3) 0.94661(2) 0.80616(2) 0.05571(11) Uani 1 1 d . .
N1 N 0.2219(3) 0.7529(3) 0.2031(2) 0.0319(6) Uani 1 1 d . .
O1 O 0.3042(3) 1.0930(2) 0.3059(2) 0.0439(6) Uani 1 1 d . .
O2 O 0.4864(3) 1.5904(2) 0.8737(2) 0.0442(6) Uani 1 1 d . .

loop_
_atom_site_aniso_label
_atom_site_aniso_U_11
_atom_site_aniso_U_22
_atom_site_aniso_U_33
_atom_site_aniso_U_23
_atom_site_aniso_U_13
_atom_site_aniso_U_12
C1 0.0336(17) 0.0320(17) 0.0314(17) 0.0118(13) 0.0030(14) 0.0059(13)
C2 0.046(2) 0.0360(18) 0.042(2) 0.0166(15) 0.0049(16) 0.0054(15)
C3 0.051(2) 0.0304(18) 0.051(2) 0.0091(16) 0.0009(18) 0.0068(15)
C4 0.047(2) 0.0364(19) 0.042(2) 0.0052(15) 0.0070(16) 0.0124(15)
C5 0.0402(19) 0.0415(19) 0.0313(17) 0.0098(14) 0.0095(15) 0.0095(15)
C6 0.0309(17) 0.0295(16) 0.0339(17) 0.0107(13) 0.0032(14) 0.0077(13)
C7 0.0299(16) 0.0332(16) 0.0303(16) 0.0146(13) 0.0080(13) 0.0078(13)
C8 0.0294(16) 0.0322(16) 0.0360(17) 0.0175(14) 0.0086(13) 0.0054(13)
C9 0.050(2) 0.045(2) 0.0376(19) 0.0190(16) 0.0069(16) 0.0135(16)
C10 0.040(2) 0.051(2) 0.051(2) 0.0232(17) 0.0172(17) 0.0102(16)
C11 0.052(2) 0.0399(18) 0.0352(18) 0.0191(15) 0.0190(16) 0.0087(15)
C12 0.064(2) 0.0370(18) 0.0291(17) 0.0166(14) 0.0069(16) 0.0076(16)
C13 0.0377(18) 0.0364(17) 0.0322(17) 0.0185(14) 0.0111(14) 0.0105(14)
C14 0.0406(19) 0.0336(17) 0.0308(17) 0.0130(14) 0.0124(14) 0.0065(14)
C15 0.0324(17) 0.0314(16) 0.0344(17) 0.0165(13) 0.0094(14) 0.0066(13)
C16 0.0400(18) 0.0296(16) 0.0427(19) 0.0201(15) 0.0066(15) 0.0050(14)
C17 0.045(2) 0.0387(18) 0.0348(18) 0.0200(15) 0.0043(15) 0.0067(15)
C18 0.0311(17) 0.0317(16) 0.0372(18) 0.0153(14) 0.0065(14) 0.0032(13)
C19 0.0369(18) 0.0332(17) 0.0402(18) 0.0200(14) 0.0102(15) 0.0079(14)
C20 0.0373(18) 0.0378(17) 0.0302(16) 0.0173(14) 0.0070(14) 0.0085(14)
C21 0.083(3) 0.035(2) 0.052(2) 0.0125(17) 0.009(2) 0.0028(19)
I1 0.0827(2) 0.04172(16) 0.04256(16) 0.01404(11) 0.02466(13) 0.01237(12)
N1 0.0361(14) 0.0304(13) 0.0327(14) 0.0151(11) 0.0099(12) 0.0088(11)
O1 0.0619(16) 0.0362(12) 0.0320(12) 0.0164(10) 0.0092(11) 0.0022(11)
O2 0.0550(15) 0.0334(12) 0.0359(13) 0.0116(10) 0.0035(11) -0.0001(11)

loop_
_atom_type_symbol
_atom_type_description
_atom_type_scat_dispersion_real
_atom_type_scat_dispersion_imag
_atom_type_scat_source
C C 0.0033 0.0016 'International Tables Vol C Tables 4.2.6.8 and 6.1.1.4'
H H 0.0000 0.0000 'International Tables Vol C Tables 4.2.6.8 and 6.1.1.4'
N N 0.0061 0.0033 'International Tables Vol C Tables 4.2.6.8 and 6.1.1.4'
O O 0.0106 0.0060 'International Tables Vol C Tables 4.2.6.8 and 6.1.1.4'
I I -0.4742 1.8119 'International Tables Vol C Tables 4.2.6.8 and 6.1.1.4'

loop_
_citation_id
_citation_doi
_citation_year
1 10.1039/C9TC01199D 2019

loop_
_geom_angle_atom_site_label_1
_geom_angle_atom_site_label_2
_geom_angle_atom_site_label_3
_geom_angle
C6 C1 C2 119.4(3)
C6 C1 C8 109.6(3)
C2 C1 C8 130.9(3)
C1 C2 C3 118.2(3)
C4 C3 C2 121.3(3)
C3 C4 C5 121.6(3)
C6 C5 C4 116.2(3)
C1 C6 C5 123.2(3)
C1 C6 N1 107.8(3)
C5 C6 N1 128.9(3)
N1 C7 C14 129.2(3)
N1 C7 C8 109.3(2)
C14 C7 C8 121.5(3)
C1 C8 C7 101.5(2)
C1 C8 C10 113.6(3)
C7 C8 C10 110.6(2)
C1 C8 C9 109.9(2)
C7 C8 C9 110.1(3)
C10 C8 C9 110.7(3)
N1 C11 C12 111.0(2)
O1 C12 C11 113.3(3)
O1 C13 C14 125.5(3)
O1 C13 C15 111.8(3)
C14 C13 C15 122.7(3)
C13 C14 C7 130.9(3)
C20 C15 C16 117.5(3)
C20 C15 C13 120.9(3)
C16 C15 C13 121.6(3)
C17 C16 C15 121.5(3)
C16 C17 C18 120.1(3)
O2 C18 C19 124.6(3)
O2 C18 C17 116.1(3)
C19 C18 C17 119.3(3)
C20 C19 C18 120.3(3)
C19 C20 C15 121.4(3)
C7 N1 C6 111.8(2)
C7 N1 C11 125.3(3)
C6 N1 C11 122.9(2)
C13 O1 C12 118.7(2)
C18 O2 C21 118.1(3)

loop_
_geom_bond_atom_site_label_1
_geom_bond_atom_site_label_2
_geom_bond_distance
C1 C6 1.387(4)
C1 C2 1.384(4)
C1 C8 1.503(4)
C2 C3 1.386(5)
C3 C4 1.372(5)
C4 C5 1.390(5)
C5 C6 1.380(4)
C6 N1 1.429(4)
C7 N1 1.326(4)
C7 C14 1.405(4)
C7 C8 1.528(4)
C8 C10 1.534(4)
C8 C9 1.540(4)
C11 N1 1.462(4)
C11 C12 1.516(4)
C12 O1 1.438(4)
C13 O1 1.341(3)
C13 C14 1.366(4)
C13 C15 1.464(4)
C15 C20 1.395(4)
C15 C16 1.402(4)
C16 C17 1.370(5)
C17 C18 1.397(4)
C18 O2 1.351(4)
C18 C19 1.384(4)
C19 C20 1.378(4)
C21 O2 1.428(4)

loop_
_geom_torsion_atom_site_label_1
_geom_torsion_atom_site_label_2
_geom_torsion_atom_site_label_3
_geom_torsion_atom_site_label_4
_geom_torsion
C6 C1 C2 C3 0.5(5)
C8 C1 C2 C3 -176.3(3)
C1 C2 C3 C4 0.4(5)
C2 C3 C4 C5 -1.0(5)
C3 C4 C5 C6 0.7(5)
C2 C1 C6 C5 -0.8(5)
C8 C1 C6 C5 176.6(3)
C2 C1 C6 N1 -179.1(3)
C8 C1 C6 N1 -1.6(3)
C4 C5 C6 C1 0.2(5)
C4 C5 C6 N1 178.1(3)
C6 C1 C8 C7 1.0(3)
C2 C1 C8 C7 178.1(3)
C6 C1 C8 C10 119.7(3)
C2 C1 C8 C10 -63.2(4)
C6 C1 C8 C9 -115.6(3)
C2 C1 C8 C9 61.5(4)
N1 C7 C8 C1 0.0(3)
C14 C7 C8 C1 -177.3(3)
N1 C7 C8 C10 -120.9(3)
C14 C7 C8 C10 61.8(4)
N1 C7 C8 C9 116.4(3)
C14 C7 C8 C9 -60.9(4)
N1 C11 C12 O1 80.7(3)
O1 C13 C14 C7 13.0(5)
C15 C13 C14 C7 -167.4(3)
N1 C7 C14 C13 2.2(6)
C8 C7 C14 C13 178.9(3)
O1 C13 C15 C20 20.1(4)
C14 C13 C15 C20 -159.6(3)
O1 C13 C15 C16 -161.1(3)
C14 C13 C15 C16 19.2(5)
C20 C15 C16 C17 -0.5(5)
C13 C15 C16 C17 -179.3(3)
C15 C16 C17 C18 0.0(5)
C16 C17 C18 O2 179.1(3)
C16 C17 C18 C19 0.1(5)
O2 C18 C19 C20 -178.6(3)
C17 C18 C19 C20 0.2(4)
C18 C19 C20 C15 -0.8(5)
C16 C15 C20 C19 0.9(4)
C13 C15 C20 C19 179.7(3)
C14 C7 N1 C6 176.1(3)
C8 C7 N1 C6 -1.0(3)
C14 C7 N1 C11 -5.3(5)
C8 C7 N1 C11 177.7(3)
C1 C6 N1 C7 1.6(3)
C5 C6 N1 C7 -176.5(3)
C1 C6 N1 C11 -177.1(3)
C5 C6 N1 C11 4.8(5)
C12 C11 N1 C7 -34.1(4)
C12 C11 N1 C6 144.4(3)
C14 C13 O1 C12 17.7(5)
C15 C13 O1 C12 -161.9(3)
C11 C12 O1 C13 -72.4(4)
C19 C18 O2 C21 -6.4(5)
C17 C18 O2 C21 174.7(3)
